data_4026675
loop_
_publ_author_name
'Brian C. Tlach'
'Aim\'ee L. Tomlinson'
'Achala Bhuwalka'
'Malika Jeffries-EL'

_publ_section_title
;
 Tuning the Optical and Electronic Properties of 4,8-Disubstituted
 Benzobisoxazoles via Alkyne Substitution
;
_journal_name_full 'Journal of Organic Chemistry'
_journal_page_first 8670
_journal_page_last 8681
_journal_paper_doi 10.1021/jo201078w
_journal_volume 76
_journal_year 2011
_chemical_formula_sum 'C8 H4 N2 O2'
_chemical_formula_weight 160.13
_chemical_name_systematic
;
 ?
;
_space_group_IT_number 14
_symmetry_cell_setting monoclinic
_symmetry_space_group_name_Hall '-P 2ybc'
_symmetry_space_group_name_H-M 'P 1 21/c 1'
_atom_sites_solution_hydrogens geom
_atom_sites_solution_primary direct
_atom_sites_solution_secondary difmap
_audit_creation_method SHELXL-97
_cell_angle_alpha 90.00
_cell_angle_beta 98.475(10)
_cell_angle_gamma 90.00
_cell_formula_units_Z 2
_cell_length_a 7.331(5)
_cell_length_b 3.716(2)
_cell_length_c 12.129(8)
_cell_measurement_reflns_used 783
_cell_measurement_temperature 173(2)
_cell_measurement_theta_max 27.88
_cell_measurement_theta_min 2.81
_cell_volume 326.8(4)
_computing_cell_refinement 'Bruker SMART'
_computing_data_collection 'Bruker SMART'
_computing_data_reduction 'Bruker SAINT'
_computing_molecular_graphics 'Bruker SHELXTL'
_computing_publication_material 'Bruker SHELXTL'
_computing_structure_refinement 'SHELXL-97 (Sheldrick, 1997)'
_computing_structure_solution 'SHELXS-97 (Sheldrick, 1990)'
_diffrn_ambient_temperature 173(2)
_diffrn_measured_fraction_theta_full 0.988
_diffrn_measured_fraction_theta_max 0.988
_diffrn_measurement_device_type 'CCD area detector'
_diffrn_measurement_method 'phi and omega scans'
_diffrn_radiation_monochromator graphite
_diffrn_radiation_source 'fine-focus sealed tube'
_diffrn_radiation_type MoK\a
_diffrn_radiation_wavelength 0.71073
_diffrn_reflns_av_R_equivalents 0.0373
_diffrn_reflns_av_sigmaI/netI 0.0271
_diffrn_reflns_limit_h_max 8
_diffrn_reflns_limit_h_min -8
_diffrn_reflns_limit_k_max 4
_diffrn_reflns_limit_k_min -4
_diffrn_reflns_limit_l_max 14
_diffrn_reflns_limit_l_min -14
_diffrn_reflns_number 2697
_diffrn_reflns_theta_full 24.99
_diffrn_reflns_theta_max 24.99
_diffrn_reflns_theta_min 2.81
_exptl_absorpt_coefficient_mu 0.122
_exptl_absorpt_correction_T_max 0.9644
_exptl_absorpt_correction_T_min 0.9530
_exptl_absorpt_correction_type multi-scan
_exptl_crystal_colour colorless
_exptl_crystal_density_diffrn 1.627
_exptl_crystal_density_meas ?
_exptl_crystal_description prism
_exptl_crystal_F_000 164
_exptl_crystal_size_max 0.40
_exptl_crystal_size_mid 0.30
_exptl_crystal_size_min 0.30
_refine_diff_density_max 0.379
_refine_diff_density_min -0.305
_refine_diff_density_rms 0.081
_refine_ls_extinction_coef 0.080(19)
_refine_ls_extinction_expression Fc^*^=kFc[1+0.001xFc^2^\l^3^/sin(2\q)]^-1/4^
_refine_ls_extinction_method SHELXL
_refine_ls_goodness_of_fit_ref 1.160
_refine_ls_hydrogen_treatment constr
_refine_ls_matrix_type full
_refine_ls_number_parameters 56
_refine_ls_number_reflns 573
_refine_ls_number_restraints 0
_refine_ls_restrained_S_all 1.160
_refine_ls_R_factor_all 0.0718
_refine_ls_R_factor_gt 0.0644
_refine_ls_shift/su_max 0.012
_refine_ls_shift/su_mean 0.003
_refine_ls_structure_factor_coef Fsqd
_refine_ls_weighting_details 'calc w=1/[\s^2^(Fo^2^)+(0.0386P)^2^+1.4661P] where P=(Fo^2^+2Fc^2^)/3'
_refine_ls_weighting_scheme calc
_refine_ls_wR_factor_gt 0.1627
_refine_ls_wR_factor_ref 0.1670
_reflns_number_gt 499
_reflns_number_total 573
_reflns_threshold_expression >2sigma(I)
_cod_data_source_file jo201078w_si_002.cif
_cod_data_source_block jef04
_cod_depositor_comments
;
The following automatic conversions were performed:

'_exptl_crystal_density_meas' value 'none' was changed to '?' - the
value is perceived as not measured.

Automatic conversion script
Id: cif_fix_values 3008 2015-01-20 13:52:24Z robertas 
;
_cod_database_code 4026675

loop_
_symmetry_equiv_pos_as_xyz
'x, y, z'
'-x, y+1/2, -z+1/2'
'-x, -y, -z'
'x, -y-1/2, z-1/2'

loop_
_atom_site_label
_atom_site_type_symbol
_atom_site_fract_x
_atom_site_fract_y
_atom_site_fract_z
_atom_site_U_iso_or_equiv
_atom_site_adp_type
_atom_site_occupancy
_atom_site_symmetry_multiplicity
_atom_site_calc_flag
_atom_site_refinement_flags
O1 O 0.1573(3) 0.2752(8) 0.4893(2) 0.0251(9) Uani 1 1 d .
N1 N 0.7799(4) -0.0743(10) 0.6767(3) 0.0246(9) Uani 1 1 d .
C1 C 0.4533(5) 0.1333(11) 0.6065(3) 0.0212(10) Uani 1 1 d .
H1 H 0.4212 0.2212 0.6747 0.025 Uiso 1 1 calc R
C2 C 0.6246(5) -0.0166(10) 0.5964(3) 0.0191(9) Uani 1 1 d .
C3 C 0.3358(5) 0.1396(10) 0.5064(3) 0.0198(9) Uani 1 1 d .
C4 C 0.8966(5) -0.2212(11) 0.6225(3) 0.0248(10) Uani 1 1 d .
H4 H 1.0157 -0.2900 0.6581 0.030 Uiso 1 1 calc R

loop_
_atom_site_aniso_label
_atom_site_aniso_U_11
_atom_site_aniso_U_22
_atom_site_aniso_U_33
_atom_site_aniso_U_23
_atom_site_aniso_U_13
_atom_site_aniso_U_12
O1 0.0198(14) 0.0297(17) 0.0260(15) 0.0013(12) 0.0039(11) 0.0061(12)
N1 0.0226(18) 0.0281(19) 0.0227(17) 0.0026(15) 0.0022(14) -0.0008(15)
C1 0.025(2) 0.021(2) 0.0199(19) -0.0027(15) 0.0091(15) 0.0003(16)
C2 0.0203(19) 0.0185(19) 0.0184(18) 0.0018(15) 0.0027(15) 0.0008(16)
C3 0.0168(18) 0.0184(19) 0.025(2) 0.0015(16) 0.0062(15) 0.0019(16)
C4 0.0180(19) 0.029(2) 0.027(2) 0.0042(18) -0.0003(16) 0.0015(17)

loop_
_atom_type_symbol
_atom_type_description
_atom_type_scat_dispersion_real
_atom_type_scat_dispersion_imag
_atom_type_scat_source
C C 0.0033 0.0016 'International Tables Vol C Tables 4.2.6.8 and 6.1.1.4'
H H 0.0000 0.0000 'International Tables Vol C Tables 4.2.6.8 and 6.1.1.4'
N N 0.0061 0.0033 'International Tables Vol C Tables 4.2.6.8 and 6.1.1.4'
O O 0.0106 0.0060 'International Tables Vol C Tables 4.2.6.8 and 6.1.1.4'

loop_
_geom_angle_atom_site_label_1
_geom_angle_atom_site_label_2
_geom_angle_atom_site_label_3
_geom_angle
_geom_angle_site_symmetry_1
_geom_angle_site_symmetry_3
C4 O1 C3 102.9(3) 3_656 .
C4 N1 C2 104.2(3) . .
C3 C1 C2 112.4(3) . .
C3 C1 H1 123.8 . .
C2 C1 H1 123.8 . .
C1 C2 C3 121.2(3) . 3_656
C1 C2 N1 130.5(3) . .
C3 C2 N1 108.4(3) 3_656 .
C1 C3 O1 126.1(3) . .
C1 C3 C2 126.4(3) . 3_656
O1 C3 C2 107.5(3) . 3_656
N1 C4 O1 117.1(3) . 3_656
N1 C4 H4 121.5 . .
O1 C4 H4 121.5 3_656 .

loop_
_geom_bond_atom_site_label_1
_geom_bond_atom_site_label_2
_geom_bond_distance
_geom_bond_site_symmetry_2
O1 C4 1.370(5) 3_656
O1 C3 1.389(5) .
N1 C4 1.275(5) .
N1 C2 1.402(5) .
C1 C3 1.382(5) .
C1 C2 1.395(5) .
C1 H1 0.9500 .
C2 C3 1.398(5) 3_656
C3 C2 1.398(5) 3_656
C4 O1 1.370(5) 3_656
C4 H4 0.9500 .
